data_1512961
loop_
_publ_author_name
'Paramita Kar'
'Ashutosh Ghosh'

_publ_section_title
;
 Synthesis, structure and alkene epoxidation activity of an alternating
 phenoxido and formato bridged manganese(III)-salen complex
;
_journal_name_full
;
Inorganica Chimica Acta
;
_journal_page_first 67
_journal_page_last 71
_journal_paper_doi 10.1016/j.ica.2012.10.012
_journal_volume 395
_journal_year 2013
_chemical_formula_sum 'C34.5 H35 Cl Mn2 N4 O12'
_chemical_formula_weight 843.00
_space_group_IT_number 2
_symmetry_cell_setting triclinic
_symmetry_space_group_name_Hall '-P 1'
_symmetry_space_group_name_H-M 'P -1'
_atom_sites_solution_hydrogens geom
_atom_sites_solution_primary direct
_atom_sites_solution_secondary difmap
_cell_angle_alpha 101.682(4)
_cell_angle_beta 107.520(4)
_cell_angle_gamma 99.189(4)
_cell_formula_units_Z 2
_cell_length_a 10.1925(14)
_cell_length_b 13.5594(18)
_cell_length_c 14.398(2)
_cell_measurement_reflns_used 16657
_cell_measurement_temperature 295(2)
_cell_measurement_theta_max 25.09
_cell_measurement_theta_min 1.54
_cell_volume 1805.6(4)
_computing_molecular_graphics PLATON(Spek,2004)
_computing_structure_refinement 'SHELXL-97 (Sheldrick, 1997)'
_computing_structure_solution 'SHELXS-97 (Sheldrick, 1997)'
_diffrn_ambient_temperature 295(2)
_diffrn_measured_fraction_theta_full 0.995
_diffrn_measured_fraction_theta_max 0.995
_diffrn_radiation_monochromator graphite
_diffrn_radiation_source 'fine-focus sealed tube'
_diffrn_radiation_type MoK\a
_diffrn_radiation_wavelength 0.71073
_diffrn_reflns_av_R_equivalents 0.0883
_diffrn_reflns_av_sigmaI/netI 0.1269
_diffrn_reflns_limit_h_max 11
_diffrn_reflns_limit_h_min -12
_diffrn_reflns_limit_k_max 16
_diffrn_reflns_limit_k_min -16
_diffrn_reflns_limit_l_max 17
_diffrn_reflns_limit_l_min -17
_diffrn_reflns_number 16657
_diffrn_reflns_theta_full 25.09
_diffrn_reflns_theta_max 25.09
_diffrn_reflns_theta_min 1.54
_exptl_absorpt_coefficient_mu 0.842
_exptl_absorpt_correction_T_max 0.958
_exptl_absorpt_correction_T_min 0.950
_exptl_absorpt_correction_type empirical
_exptl_crystal_colour black
_exptl_crystal_density_diffrn 1.551
_exptl_crystal_density_method 'not measured'
_exptl_crystal_description needle
_exptl_crystal_F_000 866
_exptl_crystal_size_max 0.30
_exptl_crystal_size_mid 0.05
_exptl_crystal_size_min 0.05
_refine_diff_density_max 0.931
_refine_diff_density_min -0.431
_refine_diff_density_rms 0.094
_refine_ls_extinction_method none
_refine_ls_goodness_of_fit_ref 0.984
_refine_ls_hydrogen_treatment constr
_refine_ls_matrix_type full
_refine_ls_number_parameters 479
_refine_ls_number_reflns 6396
_refine_ls_number_restraints 3
_refine_ls_restrained_S_all 0.987
_refine_ls_R_factor_all 0.1656
_refine_ls_R_factor_gt 0.0771
_refine_ls_shift/su_max 0.000
_refine_ls_shift/su_mean 0.000
_refine_ls_structure_factor_coef Fsqd
_refine_ls_weighting_details
;
_refine_ls_weighting_details 
  w=1/[\s^2^(Fo^2^)+(0.1297P)^2^+0.0000P] where P=(Fo^2^+2Fc^2^)/3 
;
_refine_ls_weighting_scheme calc
_refine_ls_wR_factor_gt 0.1994
_refine_ls_wR_factor_ref 0.2565
_reflns_number_gt 2972
_reflns_number_total 6396
_reflns_threshold_expression >2sigma(I)
_cod_data_source_file ICA-2013-395-67-71.cif
_cod_data_source_block 1
_cod_original_sg_symbol_H-M P-1
_cod_original_formula_sum 'C34.50 H35 Cl Mn2 N4 O12'
_cod_database_code 1512961

loop_
_symmetry_equiv_pos_as_xyz
'x, y, z'
'-x, -y, -z'

loop_
_atom_site_label
_atom_site_type_symbol
_atom_site_fract_x
_atom_site_fract_y
_atom_site_fract_z
_atom_site_U_iso_or_equiv
_atom_site_adp_type
_atom_site_occupancy
_atom_site_symmetry_multiplicity
_atom_site_calc_flag
_atom_site_refinement_flags
_atom_site_disorder_assembly
_atom_site_disorder_group
Mn1 Mn -0.01561(12) 0.12236(9) 0.55202(9) 0.0495(4) Uani 1 1 d . . .
Mn2 Mn 0.02998(12) 0.41410(8) 0.89800(8) 0.0482(4) Uani 1 1 d . . .
O1 O 0.0289(6) 0.2418(4) 0.6875(4) 0.0576(14) Uani 1 1 d . . .
O3 O 0.1529(6) 0.3873(5) 0.8047(4) 0.0795(19) Uani 1 1 d . . .
C1 C 0.1287(11) 0.3113(9) 0.7265(7) 0.083(3) Uani 1 1 d . . .
H1 H 0.1990 0.3118 0.6977 0.100 Uiso 1 1 calc R . .
O11 O 0.1087(5) 0.1856(4) 0.4988(4) 0.0537(14) Uani 1 1 d . . .
C12 C 0.0830(10) 0.2326(6) 0.4253(6) 0.058(2) Uani 1 1 d . . .
C13 C 0.1921(10) 0.2698(6) 0.3944(6) 0.066(2) Uani 1 1 d . . .
H13 H 0.2825 0.2622 0.4264 0.079 Uiso 1 1 calc R . .
C14 C 0.1709(13) 0.3180(8) 0.3175(7) 0.087(3) Uani 1 1 d . . .
H14 H 0.2456 0.3400 0.2962 0.105 Uiso 1 1 calc R . .
C15 C 0.0371(16) 0.3340(9) 0.2713(8) 0.105(4) Uani 1 1 d . . .
H15 H 0.0240 0.3706 0.2224 0.127 Uiso 1 1 calc R . .
C16 C -0.0718(12) 0.2966(9) 0.2975(8) 0.090(3) Uani 1 1 d . . .
H16 H -0.1612 0.3044 0.2635 0.108 Uiso 1 1 calc R . .
C17 C -0.0556(10) 0.2450(7) 0.3764(6) 0.063(2) Uani 1 1 d . . .
C18 C -0.1736(9) 0.2143(7) 0.4041(6) 0.067(3) Uani 1 1 d . . .
H18 H -0.2584 0.2278 0.3686 0.080 Uiso 1 1 calc R . .
N19 N -0.1744(7) 0.1692(5) 0.4740(5) 0.0566(17) Uani 1 1 d . . .
C20 C -0.3005(9) 0.1489(8) 0.5026(7) 0.073(3) Uani 1 1 d . . .
H20A H -0.3844 0.1473 0.4474 0.088 Uiso 1 1 calc R . .
H20B H -0.2922 0.2030 0.5611 0.088 Uiso 1 1 calc R . .
C21 C -0.3115(9) 0.0451(7) 0.5269(7) 0.064(2) Uani 1 1 d . . .
H21A H -0.3746 0.0371 0.5650 0.077 Uiso 1 1 calc R . .
H21B H -0.3466 -0.0112 0.4655 0.077 Uiso 1 1 calc R . .
N22 N -0.1663(6) 0.0460(5) 0.5876(5) 0.0507(16) Uani 1 1 d . . .
C23 C -0.1455(9) 0.0019(6) 0.6601(6) 0.057(2) Uani 1 1 d . . .
H23 H -0.2240 -0.0288 0.6732 0.068 Uiso 1 1 calc R . .
C24 C -0.0085(9) -0.0027(6) 0.7218(6) 0.056(2) Uani 1 1 d . . .
C25 C 0.0049(10) -0.0336(6) 0.8117(7) 0.065(2) Uani 1 1 d . . .
H25 H -0.0760 -0.0534 0.8272 0.078 Uiso 1 1 calc R . .
C26 C 0.1337(12) -0.0350(7) 0.8766(7) 0.076(3) Uani 1 1 d . . .
H26 H 0.1400 -0.0533 0.9364 0.091 Uiso 1 1 calc R . .
C27 C 0.2532(10) -0.0096(6) 0.8533(6) 0.066(2) Uani 1 1 d . . .
H27 H 0.3408 -0.0106 0.8973 0.079 Uiso 1 1 calc R . .
C28 C 0.2434(9) 0.0179(6) 0.7636(6) 0.063(2) Uani 1 1 d . . .
H28 H 0.3252 0.0340 0.7482 0.076 Uiso 1 1 calc R . .
C29 C 0.1141(8) 0.0220(6) 0.6962(6) 0.0496(19) Uani 1 1 d . . .
O30 O 0.1089(5) 0.0444(4) 0.6088(4) 0.0553(14) Uani 1 1 d . . .
O31 O -0.1365(5) 0.4244(4) 0.8054(4) 0.0525(13) Uani 1 1 d . . .
C32 C -0.2611(8) 0.3555(6) 0.7602(5) 0.050(2) Uani 1 1 d . . .
C33 C -0.3723(9) 0.3872(6) 0.6970(6) 0.062(2) Uani 1 1 d . . .
H33 H -0.3569 0.4530 0.6869 0.075 Uiso 1 1 calc R . .
C34 C -0.5043(9) 0.3201(8) 0.6502(7) 0.072(3) Uani 1 1 d . . .
H34 H -0.5772 0.3406 0.6078 0.087 Uiso 1 1 calc R . .
C35 C -0.5294(10) 0.2221(8) 0.6660(7) 0.074(3) Uani 1 1 d . . .
H35 H -0.6190 0.1779 0.6347 0.089 Uiso 1 1 calc R . .
C36 C -0.4242(9) 0.1909(6) 0.7263(6) 0.060(2) Uani 1 1 d . . .
H36 H -0.4417 0.1253 0.7368 0.072 Uiso 1 1 calc R . .
C37 C -0.2876(8) 0.2571(6) 0.7736(6) 0.0488(19) Uani 1 1 d . . .
C38 C -0.1822(10) 0.2186(6) 0.8362(6) 0.057(2) Uani 1 1 d . . .
H38 H -0.2085 0.1514 0.8410 0.068 Uiso 1 1 calc R . .
N39 N -0.0512(7) 0.2699(5) 0.8876(5) 0.0494(16) Uani 1 1 d . . .
C40 C 0.0518(9) 0.2202(7) 0.9475(7) 0.069(2) Uani 1 1 d . . .
H40A H 0.1057 0.1917 0.9080 0.083 Uiso 1 1 calc R . .
H40B H 0.0022 0.1642 0.9659 0.083 Uiso 1 1 calc R . .
C41 C 0.1484(10) 0.3013(7) 1.0403(7) 0.071(3) Uani 1 1 d . . .
H41A H 0.1021 0.3129 1.0900 0.086 Uiso 1 1 calc R . .
H41B H 0.2338 0.2791 1.0697 0.086 Uiso 1 1 calc R . .
N42 N 0.1838(7) 0.3965(5) 1.0113(5) 0.0510(16) Uani 1 1 d . . .
C43 C 0.3057(9) 0.4635(7) 1.0549(6) 0.058(2) Uani 1 1 d . . .
H43 H 0.3758 0.4459 1.1026 0.070 Uiso 1 1 calc R . .
C44 C 0.3397(9) 0.5608(6) 1.0356(6) 0.054(2) Uani 1 1 d . . .
C45 C 0.4828(10) 0.6160(8) 1.0781(7) 0.070(3) Uani 1 1 d . . .
H45 H 0.5498 0.5878 1.1169 0.084 Uiso 1 1 calc R . .
C46 C 0.5232(11) 0.7091(9) 1.0629(8) 0.087(3) Uani 1 1 d . . .
H46 H 0.6183 0.7438 1.0890 0.105 Uiso 1 1 calc R . .
C47 C 0.4231(13) 0.7535(8) 1.0083(8) 0.083(3) Uani 1 1 d . . .
H47 H 0.4511 0.8184 0.9991 0.099 Uiso 1 1 calc R . .
C48 C 0.2828(10) 0.7019(7) 0.9678(6) 0.069(2) Uani 1 1 d . . .
H48 H 0.2163 0.7322 0.9314 0.083 Uiso 1 1 calc R . .
C49 C 0.2393(9) 0.6040(6) 0.9809(6) 0.053(2) Uani 1 1 d . . .
O50 O 0.0999(6) 0.5577(4) 0.9443(4) 0.0595(15) Uani 1 1 d . . .
Cl5 Cl 0.5899(3) 0.8936(2) 0.8092(2) 0.0789(7) Uani 1 1 d . . .
O51 O 0.5708(10) 0.9176(10) 0.7193(7) 0.191(5) Uani 1 1 d . . .
O52 O 0.4662(9) 0.8307(8) 0.8053(7) 0.150(4) Uani 1 1 d . . .
O53 O 0.7035(11) 0.8560(10) 0.8422(11) 0.205(6) Uani 1 1 d . . .
O54 O 0.6136(15) 0.9920(9) 0.8757(10) 0.222(6) Uani 1 1 d . . .
O1W O -0.360(3) 0.410(2) 0.452(2) 0.210(10) Uiso 0.50 1 d P A 1
C2S C -0.052(2) 0.4694(17) 0.5333(18) 0.107(7) Uiso 0.50 1 d PD B 2
H2S1 H 0.0155 0.4810 0.5999 0.160 Uiso 0.50 1 calc PR B 2
H2S2 H -0.0493 0.5338 0.5151 0.160 Uiso 0.50 1 calc PR B 2
H2S3 H -0.0280 0.4211 0.4859 0.160 Uiso 0.50 1 calc PR B 2
O2S O -0.1758(19) 0.4325(13) 0.5321(13) 0.128(6) Uiso 0.50 1 d PD B 2
H2S H -0.1698 0.4068 0.5797 0.154 Uiso 0.50 1 calc PR B 2
C3S C -0.219(3) 0.477(2) 0.371(2) 0.146(10) Uiso 0.50 1 d PD C 1
H3S1 H -0.2534 0.4283 0.4028 0.218 Uiso 0.50 1 calc PR C 1
H3S2 H -0.2371 0.4427 0.3011 0.218 Uiso 0.50 1 calc PR C 1
H3S3 H -0.2653 0.5329 0.3742 0.218 Uiso 0.50 1 calc PR C 1
O3S O -0.075(2) 0.5153(13) 0.4192(13) 0.124(5) Uiso 0.50 1 d PD C 1
H3S H -0.0340 0.4682 0.4119 0.149 Uiso 0.50 1 calc PR C 1
C4S C 0.593(5) 0.427(4) 1.353(3) 0.28(2) Uiso 0.50 1 d PD D 2
H4S1 H 0.6871 0.4350 1.3987 0.414 Uiso 0.50 1 calc PR D 2
H4S2 H 0.5334 0.3638 1.3509 0.414 Uiso 0.50 1 calc PR D 2
H4S3 H 0.5561 0.4846 1.3745 0.414 Uiso 0.50 1 calc PR D 2
O4S O 0.598(3) 0.4231(18) 1.2540(19) 0.190(9) Uiso 0.50 1 d PD D 2
H4S H 0.5178 0.4022 1.2124 0.228 Uiso 0.50 1 calc PR D 2

loop_
_atom_site_aniso_label
_atom_site_aniso_U_11
_atom_site_aniso_U_22
_atom_site_aniso_U_33
_atom_site_aniso_U_23
_atom_site_aniso_U_13
_atom_site_aniso_U_12
Mn1 0.0449(8) 0.0516(8) 0.0525(8) 0.0089(6) 0.0207(6) 0.0121(6)
Mn2 0.0512(8) 0.0408(7) 0.0451(7) 0.0054(5) 0.0110(6) 0.0088(5)
O1 0.054(4) 0.053(3) 0.053(3) -0.006(3) 0.023(3) -0.004(3)
O3 0.070(4) 0.083(4) 0.061(4) -0.022(3) 0.030(3) -0.013(3)
C1 0.068(7) 0.113(9) 0.062(6) -0.004(6) 0.042(5) 0.001(6)
O11 0.049(3) 0.063(3) 0.047(3) 0.015(3) 0.017(3) 0.008(3)
C12 0.073(7) 0.050(5) 0.045(5) 0.001(4) 0.021(5) 0.007(4)
C13 0.074(7) 0.062(6) 0.047(5) 0.011(4) 0.009(5) 0.003(5)
C14 0.114(10) 0.084(7) 0.066(7) 0.018(6) 0.043(7) 0.003(7)
C15 0.140(12) 0.125(10) 0.076(8) 0.049(7) 0.048(8) 0.052(9)
C16 0.092(8) 0.126(9) 0.075(7) 0.050(7) 0.034(6) 0.050(7)
C17 0.063(6) 0.076(6) 0.054(5) 0.024(5) 0.020(5) 0.021(5)
C18 0.053(6) 0.102(7) 0.044(5) 0.010(5) 0.013(4) 0.032(5)
N19 0.042(4) 0.073(5) 0.045(4) 0.003(4) 0.011(3) 0.013(3)
C20 0.050(6) 0.108(8) 0.062(6) 0.014(5) 0.018(5) 0.034(5)
C21 0.047(5) 0.065(6) 0.068(6) -0.003(5) 0.017(4) 0.006(4)
N22 0.043(4) 0.051(4) 0.054(4) -0.001(3) 0.020(3) 0.010(3)
C23 0.049(5) 0.060(5) 0.054(5) -0.009(4) 0.030(5) -0.002(4)
C24 0.065(6) 0.048(5) 0.051(5) 0.009(4) 0.023(5) 0.003(4)
C25 0.067(6) 0.066(6) 0.066(6) 0.014(5) 0.034(5) 0.010(5)
C26 0.106(9) 0.069(6) 0.058(6) 0.024(5) 0.035(6) 0.016(6)
C27 0.070(6) 0.070(6) 0.055(6) 0.017(5) 0.018(5) 0.018(5)
C28 0.061(6) 0.067(6) 0.060(6) 0.024(5) 0.014(5) 0.018(4)
C29 0.046(5) 0.043(4) 0.047(5) -0.003(4) 0.012(4) 0.002(4)
O30 0.048(3) 0.076(4) 0.052(3) 0.025(3) 0.023(3) 0.020(3)
O31 0.049(3) 0.046(3) 0.049(3) 0.013(2) 0.001(3) 0.003(3)
C32 0.047(5) 0.060(5) 0.038(4) 0.002(4) 0.016(4) 0.010(4)
C33 0.068(6) 0.060(5) 0.045(5) 0.007(4) 0.005(4) 0.012(5)
C34 0.050(6) 0.087(7) 0.060(6) 0.008(5) 0.001(5) 0.010(5)
C35 0.059(6) 0.080(7) 0.065(6) -0.005(5) 0.018(5) 0.004(5)
C36 0.058(6) 0.050(5) 0.066(6) -0.003(4) 0.028(5) 0.007(4)
C37 0.057(5) 0.043(5) 0.046(5) 0.000(4) 0.027(4) 0.011(4)
C38 0.073(7) 0.051(5) 0.052(5) 0.004(4) 0.037(5) 0.011(5)
N39 0.056(4) 0.041(4) 0.054(4) 0.009(3) 0.025(3) 0.015(3)
C40 0.054(6) 0.067(6) 0.088(7) 0.030(5) 0.016(5) 0.023(5)
C41 0.078(7) 0.070(6) 0.072(6) 0.032(5) 0.020(5) 0.028(5)
N42 0.059(5) 0.046(4) 0.053(4) 0.015(3) 0.019(3) 0.023(3)
C43 0.045(5) 0.081(7) 0.047(5) 0.007(4) 0.015(4) 0.031(5)
C44 0.053(6) 0.054(5) 0.049(5) -0.003(4) 0.020(4) 0.018(4)
C45 0.061(7) 0.070(6) 0.073(6) -0.007(5) 0.028(5) 0.018(5)
C46 0.064(7) 0.099(9) 0.085(8) -0.014(6) 0.040(6) 0.003(6)
C47 0.096(9) 0.067(7) 0.075(7) 0.005(5) 0.040(6) -0.013(6)
C48 0.082(7) 0.061(6) 0.056(5) 0.011(4) 0.023(5) 0.002(5)
C49 0.058(6) 0.046(5) 0.046(5) 0.000(4) 0.017(4) 0.010(4)
O50 0.053(4) 0.041(3) 0.062(3) 0.006(3) -0.004(3) 0.005(3)
Cl5 0.0630(17) 0.100(2) 0.0874(19) 0.0432(16) 0.0322(14) 0.0226(15)
O51 0.122(8) 0.360(16) 0.117(7) 0.145(9) 0.042(6) 0.022(9)
O52 0.117(7) 0.172(9) 0.179(9) 0.081(7) 0.069(7) 0.006(6)
O53 0.121(8) 0.274(13) 0.335(16) 0.213(13) 0.114(9) 0.125(9)
O54 0.252(14) 0.146(10) 0.196(12) 0.010(9) 0.002(11) 0.042(9)

loop_
_atom_type_symbol
_atom_type_description
_atom_type_scat_dispersion_real
_atom_type_scat_dispersion_imag
_atom_type_scat_source
C C 0.0033 0.0016 'International Tables Vol C Tables 4.2.6.8 and 6.1.1.4'
H H 0.0000 0.0000 'International Tables Vol C Tables 4.2.6.8 and 6.1.1.4'
N N 0.0061 0.0033 'International Tables Vol C Tables 4.2.6.8 and 6.1.1.4'
O O 0.0106 0.0060 'International Tables Vol C Tables 4.2.6.8 and 6.1.1.4'
Cl Cl 0.1484 0.1585 'International Tables Vol C Tables 4.2.6.8 and 6.1.1.4'
Mn Mn 0.3368 0.7283 'International Tables Vol C Tables 4.2.6.8 and 6.1.1.4'

loop_
_geom_angle_atom_site_label_1
_geom_angle_atom_site_label_2
_geom_angle_atom_site_label_3
_geom_angle
O11 Mn1 O30 93.5(2)
O11 Mn1 N19 93.2(3)
O30 Mn1 N19 165.8(3)
O11 Mn1 N22 171.5(2)
O30 Mn1 N22 90.3(3)
N19 Mn1 N22 81.5(3)
O11 Mn1 O1 99.4(2)
O30 Mn1 O1 97.1(2)
N19 Mn1 O1 94.1(2)
N22 Mn1 O1 87.7(2)
O31 Mn2 O50 93.0(2)
O31 Mn2 N39 91.8(2)
O50 Mn2 N39 163.2(3)
O31 Mn2 N42 169.1(3)
O50 Mn2 N42 89.9(2)
N39 Mn2 N42 82.6(3)
O31 Mn2 O3 101.1(2)
O50 Mn2 O3 96.4(2)
N39 Mn2 O3 98.4(2)
N42 Mn2 O3 89.0(3)
C1 O1 Mn1 127.3(6)
C1 O3 Mn2 129.3(6)
O1 C1 O3 127.9(9)
C12 O11 Mn1 129.4(5)
O11 C12 C13 119.3(8)
O11 C12 C17 121.7(8)
C13 C12 C17 119.0(8)
C14 C13 C12 121.7(9)
C13 C14 C15 120.0(10)
C16 C15 C14 119.8(11)
C15 C16 C17 122.3(10)
C18 C17 C12 124.1(8)
C18 C17 C16 118.7(9)
C12 C17 C16 117.1(9)
N19 C18 C17 125.6(8)
C18 N19 C20 120.9(7)
C18 N19 Mn1 125.3(6)
C20 N19 Mn1 113.7(5)
N19 C20 C21 107.5(7)
N22 C21 C20 105.0(7)
C23 N22 C21 119.9(7)
C23 N22 Mn1 124.9(6)
C21 N22 Mn1 115.2(5)
N22 C23 C24 123.7(7)
C25 C24 C29 118.8(8)
C25 C24 C23 118.7(8)
C29 C24 C23 122.5(7)
C26 C25 C24 121.7(9)
C27 C26 C25 119.9(9)
C26 C27 C28 119.9(9)
C27 C28 C29 121.9(9)
O30 C29 C28 119.7(7)
O30 C29 C24 122.5(7)
C28 C29 C24 117.7(8)
C29 O30 Mn1 121.3(5)
C32 O31 Mn2 129.8(5)
O31 C32 C37 124.0(7)
O31 C32 C33 117.3(7)
C37 C32 C33 118.7(7)
C34 C33 C32 119.8(8)
C33 C34 C35 120.7(9)
C36 C35 C34 120.2(9)
C35 C36 C37 120.4(8)
C32 C37 C36 120.3(8)
C32 C37 C38 122.7(7)
C36 C37 C38 117.0(8)
N39 C38 C37 125.4(7)
C38 N39 C40 120.8(7)
C38 N39 Mn2 126.1(6)
C40 N39 Mn2 113.1(5)
N39 C40 C41 107.8(7)
N42 C41 C40 108.0(7)
C43 N42 C41 123.5(7)
C43 N42 Mn2 122.9(6)
C41 N42 Mn2 113.7(5)
N42 C43 C44 125.2(8)
C49 C44 C45 119.9(9)
C49 C44 C43 122.9(8)
C45 C44 C43 117.2(8)
C46 C45 C44 120.6(10)
C45 C46 C47 120.0(10)
C48 C47 C46 120.4(10)
C47 C48 C49 120.4(9)
O50 C49 C44 122.3(7)
O50 C49 C48 118.8(8)
C44 C49 C48 118.8(8)
C49 O50 Mn2 123.2(5)
O53 Cl5 O51 115.0(8)
O53 Cl5 O52 113.0(6)
O51 Cl5 O52 109.7(6)
O53 Cl5 O54 107.6(9)
O51 Cl5 O54 101.6(8)
O52 Cl5 O54 109.3(8)

loop_
_geom_bond_atom_site_label_1
_geom_bond_atom_site_label_2
_geom_bond_distance
Mn1 O11 1.852(5)
Mn1 O30 1.885(5)
Mn1 N19 1.952(7)
Mn1 N22 1.969(7)
Mn1 O1 2.142(5)
Mn2 O31 1.861(5)
Mn2 O50 1.868(5)
Mn2 N39 1.955(6)
Mn2 N42 1.978(6)
Mn2 O3 2.113(6)
O1 C1 1.172(10)
O3 C1 1.294(10)
O11 C12 1.325(9)
C12 C13 1.378(12)
C12 C17 1.430(11)
C13 C14 1.376(12)
C14 C15 1.399(14)
C15 C16 1.335(14)
C16 C17 1.432(12)
C17 C18 1.406(12)
C18 N19 1.279(10)
N19 C20 1.467(10)
C20 C21 1.513(11)
C21 N22 1.471(9)
N22 C23 1.285(10)
C23 C24 1.431(11)
C24 C25 1.414(11)
C24 C29 1.415(11)
C25 C26 1.369(12)
C26 C27 1.369(12)
C27 C28 1.395(11)
C28 C29 1.400(10)
C29 O30 1.341(9)
O31 C32 1.337(9)
C32 C37 1.383(10)
C32 C33 1.411(10)
C33 C34 1.381(11)
C34 C35 1.389(12)
C35 C36 1.348(11)
C36 C37 1.411(10)
C37 C38 1.424(10)
C38 N39 1.309(9)
N39 C40 1.489(9)
C40 C41 1.494(11)
C41 N42 1.460(9)
N42 C43 1.304(10)
C43 C44 1.414(11)
C44 C49 1.380(10)
C44 C45 1.410(11)
C45 C46 1.346(13)
C46 C47 1.388(13)
C47 C48 1.373(12)
C48 C49 1.399(11)
C49 O50 1.350(9)
Cl5 O53 1.335(8)
Cl5 O51 1.362(8)
Cl5 O52 1.384(8)
Cl5 O54 1.413(12)
C2S O2S 1.278(16)
C3S O3S 1.380(17)
C4S O4S 1.426(19)
